data_2102946
loop_
_publ_author_name
'Mir, M.'
'Mascarenhas, Y.P.'
'Mastelaro, V.R.'
'Neves, P.P.'
'Doriguetto, A.C.'
'Garcia, D.'
'Lente, M.H.'
'Eiras, J.A.'

_publ_section_title
;
 X-ray powder diffraction structural characterization of
 Pb~1{-~<i>x</i>}Ba~<i>x~</i>Zr~0.65~Ti~0.35~O~3~ ceramic
;
_journal_coeditor_code KD5005
_journal_issue 5
_journal_name_full 'Acta Crystallographica Section B'
_journal_page_first 713
_journal_page_last 718
_journal_paper_doi 10.1107/S0108768107022197
_journal_volume 63
_journal_year 2007
_chemical_formula_analytical 'Pb (Zr0.65 Ti0.35) O3'
_chemical_formula_moiety 'Pb Zi0.65 Ti0.35 O3'
_chemical_formula_structural 'Pb (Zr0.65 Ti0.35) O3'
_chemical_formula_sum 'O3 Pb Ti0.35 Zr0.65'
_chemical_name_common 'Lead Zirconium Titanium Oxide'
_chemical_name_systematic ' Lead Zirconium Titanium Oxide'
_space_group_IT_number 221
_symmetry_cell_setting cubic
_symmetry_space_group_name_Hall '-P 4 2 3'
_symmetry_space_group_name_H-M 'P m -3 m'
_cell_angle_alpha 90.00000
_cell_angle_beta 90.00000
_cell_angle_gamma 90.00000
_cell_length_a 4.09836(3)
_cell_length_b 4.09836(3)
_cell_length_c 4.09836(3)
_cell_measurement_temperature 650
_cell_volume 68.8383(9)
_computing_structure_refinement FULLPROF
_diffrn_ambient_temperature 298
_diffrn_measurement_method 'theta/2theta step scans'
_diffrn_radiation_monochromator Si
_diffrn_radiation_type X-ray
_refine_ls_number_parameters 11
_refine_ls_number_reflns 23
_refine_ls_number_restraints 0
_cod_data_source_file kd5005.cif
_cod_data_source_block PBZT00_650K_cubic
_cod_original_cell_volume 68.8383(7)
_cod_original_sg_symbol_H-M 'P m -3m'
_cod_original_formula_sum 'O3 Pb1 Ti0.35 Zr0.65'
_cod_database_code 2102946

loop_
_symmetry_equiv_pos_as_xyz
x,y,z
x,-y,-z
-x,y,-z
-x,-y,z
y,z,x
-y,-z,x
y,-z,-x
-y,z,-x
z,x,y
-z,x,-y
-z,-x,y
z,-x,-y
y,x,z
-y,x,-z
y,-x,-z
-y,-x,z
z,y,x
-z,-y,x
-z,y,-x
z,-y,-x
x,z,y
x,-z,-y
-x,-z,y
-x,z,-y
-x,-y,-z
-x,y,z
x,-y,z
x,y,-z
-y,-z,-x
y,z,-x
-y,z,x
y,-z,x
-z,-x,-y
z,-x,y
z,x,-y
-z,x,y
-y,-x,-z
y,-x,z
-y,x,z
y,x,-z
-z,-y,-x
z,y,-x
z,-y,x
-z,y,x
-x,-z,-y
-x,z,y
x,z,-y
x,-z,y

loop_
_atom_site_type_symbol
_atom_site_label
_atom_site_fract_x
_atom_site_fract_y
_atom_site_fract_z
_atom_site_U_iso_or_equiv
_atom_site_adp_type
_atom_site_occupancy
Pb Pb1 0.00000 0.00000 0.00000 0.0217(5) Uiso 1.00000
Zr Zr1 0.50000 0.50000 0.50000 0.00000 Uiso 0.65000
Ti Ti1 0.50000 0.50000 0.50000 0.00000 Uiso 0.35000
O O1 0.50000 0.50000 0.00000 0.026(3) Uiso 1.00000

loop_
_atom_type_symbol
_atom_type_scat_dispersion_real
_atom_type_scat_dispersion_imag
_atom_type_scat_source
pb -4.81800 8.50500 International_Tables_for_Crystallography_Vol.C(1991)_Tables_6.1.1.4_and_6.1.1.5
zr -0.31400 2.24500 International_Tables_for_Crystallography_Vol.C(1991)_Tables_6.1.1.4_and_6.1.1.5
ti 0.18900 1.80700 International_Tables_for_Crystallography_Vol.C(1991)_Tables_6.1.1.4_and_6.1.1.5
o 0.04700 0.03200 International_Tables_for_Crystallography_Vol.C(1991)_Tables_6.1.1.4_and_6.1.1.5
